data_4513928
loop_
_publ_author_name
'Janssen-M\"uller, Daniel'
'Fleige, Mirco'
'Schl\"uns, Danny'
'Wollenburg, Marco'
'Daniliuc, Constantin G.'
'Neugebauer, Johannes'
'Glorius, Frank'

_publ_section_title
;
 NHC-Catalyzed Enantioselective Dearomatizing Hydroacylation of
 Benzofurans and Benzothiophenes for the Synthesis of Spirocycles
;
_journal_issue 9
_journal_name_full 'ACS Catalysis'
_journal_page_first 5735
_journal_paper_doi 10.1021/acscatal.6b01852
_journal_volume 6
_journal_year 2016
_chemical_absolute_configuration ad
_chemical_formula_sum 'C17 H14 O2'
_chemical_formula_weight 250.28
_space_group_crystal_system orthorhombic
_space_group_IT_number 19
_space_group_name_Hall 'P 2ac 2ab'
_space_group_name_H-M_alt 'P 21 21 21'
_symmetry_space_group_name_Hall 'P 2ac 2ab'
_symmetry_space_group_name_H-M 'P 21 21 21'
_atom_sites_solution_hydrogens geom
_cell_angle_alpha 90
_cell_angle_beta 90
_cell_angle_gamma 90
_cell_formula_units_Z 4
_cell_length_a 8.6908(4)
_cell_length_b 10.3574(4)
_cell_length_c 13.9701(6)
_cell_measurement_reflns_used 4322
_cell_measurement_temperature 100.(2)
_cell_measurement_theta_max 68.4641
_cell_measurement_theta_min 5.3165
_cell_volume 1257.51(9)
_computing_cell_refinement 'SAINT V8.34A (Bruker AXS Inc., 2013)'
_computing_data_collection 'APEX2 v.2014.1--1 (Bruker AXS Inc., 2014)'
_computing_data_reduction 'SAINT V8.34A (Bruker AXS Inc., 2013)'
_computing_molecular_graphics 'APEX2 v.2014.1--1 (Bruker AXS Inc., 2014)'
_computing_publication_material 'APEX2 v.2014.1--1 (Bruker AXS Inc., 2014)'
_computing_structure_refinement 'SHELXL-2014/7 (Sheldrick, 2014)'
_computing_structure_solution 'SHELXL--2014 (Sheldrick, 2014)'
_diffrn_ambient_temperature 100.(2)
_diffrn_detector_area_resol_mean 8.3333
_diffrn_measured_fraction_theta_full 0.993
_diffrn_measured_fraction_theta_max 0.993
_diffrn_measurement_device_type 'KappaCCD APEXII'
_diffrn_measurement_method 'phi / omega scans'
_diffrn_radiation_monochromator graphite
_diffrn_radiation_type CuK\a
_diffrn_radiation_wavelength 1.54178
_diffrn_reflns_av_R_equivalents 0.0438
_diffrn_reflns_av_unetI/netI 0.0286
_diffrn_reflns_limit_h_max 10
_diffrn_reflns_limit_h_min -9
_diffrn_reflns_limit_k_max 12
_diffrn_reflns_limit_k_min -12
_diffrn_reflns_limit_l_max 16
_diffrn_reflns_limit_l_min -14
_diffrn_reflns_number 13195
_diffrn_reflns_theta_full 68.46
_diffrn_reflns_theta_max 68.46
_diffrn_reflns_theta_min 5.32
_diffrn_source 'fine-focus sealed tube'
_diffrn_source_type 'fine-focus sealed tube'
_exptl_absorpt_coefficient_mu 0.682
_exptl_absorpt_correction_T_max 0.94
_exptl_absorpt_correction_T_min 0.78
_exptl_absorpt_correction_type multi-scan
_exptl_absorpt_process_details
;
Bruker AXS (2014). SADABS, Version 2014/2, Bruker AXS Inc., Madison, Wisconsin,
USA.
;
_exptl_crystal_colour colourless
_exptl_crystal_density_diffrn 1.322
_exptl_crystal_density_method 'not measured'
_exptl_crystal_description prism
_exptl_crystal_F_000 528
_exptl_crystal_size_max 0.200
_exptl_crystal_size_mid 0.140
_exptl_crystal_size_min 0.100
_refine_diff_density_max 0.148
_refine_diff_density_min -0.167
_refine_ls_abs_structure_details
;
Flack x determined using 837 quotients [(I+)-(I-)]/[(I+)+(I-)]
(Parsons, Flack and Wagner, Acta Cryst. B69 (2013) 249-259).
;
_refine_ls_abs_structure_Flack 0.11(15)
_refine_ls_extinction_method none
_refine_ls_goodness_of_fit_ref 1.071
_refine_ls_hydrogen_treatment constr
_refine_ls_matrix_type full
_refine_ls_number_parameters 173
_refine_ls_number_reflns 2284
_refine_ls_number_restraints 0
_refine_ls_restrained_S_all 1.071
_refine_ls_R_factor_all 0.0370
_refine_ls_R_factor_gt 0.0337
_refine_ls_shift/su_max 0.000
_refine_ls_shift/su_mean 0.000
_refine_ls_structure_factor_coef Fsqd
_refine_ls_weighting_details 'w=1/[\s^2^(Fo^2^)+(0.0384P)^2^+0.2568P] where P=(Fo^2^+2Fc^2^)/3'
_refine_ls_weighting_scheme calc
_refine_ls_wR_factor_gt 0.0797
_refine_ls_wR_factor_ref 0.0821
_reflns_number_gt 2135
_reflns_number_total 2284
_reflns_threshold_expression 'I > 2\s(I)'
_cod_data_source_file cs6b01852_si_002.cif
_cod_data_source_block glo7754
_cod_depositor_comments 'Adding full bibliography for 4513928.cif.'
_cod_database_code 4513928

loop_
_space_group_symop_operation_xyz
'x, y, z'
'-x+1/2, -y, z+1/2'
'-x, y+1/2, -z+1/2'
'x+1/2, -y+1/2, -z'

loop_
_atom_site_type_symbol
_atom_site_label
_atom_site_fract_x
_atom_site_fract_y
_atom_site_fract_z
_atom_site_U_iso_or_equiv
_atom_site_adp_type
_atom_site_calc_flag
_atom_site_refinement_flags_adp
_atom_site_refinement_flags_posn
_atom_site_occupancy
O O1 0.42072(17) 0.59420(15) 0.57262(10) 0.0247(4) Uani d . . 1
O O2 0.76058(19) 0.56790(18) 0.60547(13) 0.0401(5) Uani d . . 1
C C1 0.5294(3) 0.7001(2) 0.59185(15) 0.0235(5) Uani d . . 1
C C2 0.5719(3) 0.7589(3) 0.49420(17) 0.0327(6) Uani d . . 1
H H2A 0.5327 0.8482 0.4883 0.039 Uiso calc U R 1
H H2B 0.6848 0.7591 0.4845 0.039 Uiso calc U R 1
C C3 0.4937(2) 0.6704(2) 0.42421(16) 0.0223(5) Uani d . . 1
C C4 0.4876(2) 0.6716(2) 0.32523(16) 0.0238(5) Uani d . . 1
H H4 0.543 0.7351 0.2903 0.029 Uiso calc U R 1
C C5 0.3996(2) 0.5790(2) 0.27644(15) 0.0230(5) Uani d . . 1
C C6 0.3194(3) 0.4875(2) 0.33035(16) 0.0240(5) Uani d . . 1
H H6 0.2604 0.4239 0.2978 0.029 Uiso calc U R 1
C C7 0.3229(3) 0.4859(2) 0.42992(17) 0.0230(5) Uani d . . 1
H H7 0.2665 0.4238 0.4656 0.028 Uiso calc U R 1
C C8 0.4119(2) 0.5786(2) 0.47465(14) 0.0203(5) Uani d . . 1
C C9 0.3933(3) 0.5777(2) 0.16882(16) 0.0298(5) Uani d . . 1
H H9A 0.4877 0.5387 0.1436 0.045 Uiso calc U R 1
H H9B 0.384 0.6663 0.145 0.045 Uiso calc U R 1
H H9C 0.3042 0.5271 0.1478 0.045 Uiso calc U R 1
C C10 0.6618(3) 0.6317(2) 0.64518(16) 0.0241(5) Uani d . . 1
C C11 0.6381(2) 0.6528(2) 0.74771(16) 0.0232(5) Uani d . . 1
C C12 0.7149(3) 0.5971(2) 0.82519(18) 0.0345(6) Uani d . . 1
H H12 0.7976 0.5387 0.8152 0.041 Uiso calc U R 1
C C13 0.6676(4) 0.6288(3) 0.91667(19) 0.0445(8) Uani d . . 1
H H13 0.7167 0.591 0.9706 0.053 Uiso calc U R 1
C C14 0.5480(4) 0.7163(3) 0.92959(18) 0.0434(7) Uani d . . 1
H H14 0.5161 0.7367 0.9928 0.052 Uiso calc U R 1
C C15 0.4740(3) 0.7745(2) 0.85324(17) 0.0336(6) Uani d . . 1
H H15 0.3942 0.8357 0.8635 0.04 Uiso calc U R 1
C C16 0.5195(2) 0.7410(2) 0.76115(16) 0.0230(5) Uani d . . 1
C C17 0.4591(3) 0.7902(2) 0.66658(16) 0.0262(5) Uani d . . 1
H H17A 0.4918 0.8805 0.6555 0.031 Uiso calc U R 1
H H17B 0.3453 0.786 0.6647 0.031 Uiso calc U R 1

loop_
_atom_site_aniso_label
_atom_site_aniso_U_11
_atom_site_aniso_U_22
_atom_site_aniso_U_33
_atom_site_aniso_U_12
_atom_site_aniso_U_13
_atom_site_aniso_U_23
O1 0.0246(8) 0.0327(8) 0.0167(7) -0.0079(7) -0.0017(6) 0.0010(7)
O2 0.0256(9) 0.0458(10) 0.0488(11) 0.0067(8) -0.0013(8) -0.0215(8)
C1 0.0229(11) 0.0284(11) 0.0192(11) -0.0056(9) -0.0019(9) -0.0012(9)
C2 0.0334(13) 0.0414(13) 0.0233(11) -0.0167(11) -0.0007(10) 0.0009(10)
C3 0.0184(10) 0.0278(10) 0.0208(11) -0.0007(9) -0.0009(9) 0.0000(9)
C4 0.0198(11) 0.0292(11) 0.0225(11) 0.0002(9) -0.0001(9) 0.0037(9)
C5 0.0192(10) 0.0287(11) 0.0210(11) 0.0063(10) -0.0021(8) -0.0010(9)
C6 0.0202(11) 0.0253(11) 0.0265(12) 0.0011(9) -0.0033(9) -0.0048(9)
C7 0.0197(10) 0.0237(11) 0.0256(11) -0.0009(9) 0.0000(9) 0.0007(9)
C8 0.0167(10) 0.0249(11) 0.0193(11) 0.0023(9) -0.0023(8) 0.0005(9)
C9 0.0300(12) 0.0368(13) 0.0225(12) 0.0045(11) -0.0026(10) -0.0018(10)
C10 0.0199(11) 0.0233(11) 0.0290(12) -0.0021(9) -0.0016(9) -0.0067(9)
C11 0.0258(11) 0.0191(10) 0.0248(12) -0.0037(8) -0.0044(10) -0.0009(9)
C12 0.0403(14) 0.0228(11) 0.0404(14) -0.0079(10) -0.0158(11) 0.0064(10)
C13 0.0648(19) 0.0390(15) 0.0297(14) -0.0285(15) -0.0191(14) 0.0141(11)
C14 0.0662(19) 0.0440(15) 0.0199(12) -0.0328(15) 0.0014(13) -0.0028(11)
C15 0.0393(14) 0.0309(12) 0.0306(13) -0.0142(11) 0.0100(11) -0.0104(10)
C16 0.0241(11) 0.0215(10) 0.0236(11) -0.0071(9) 0.0014(9) -0.0031(9)
C17 0.0240(12) 0.0261(11) 0.0286(12) 0.0028(9) -0.0009(10) -0.0001(9)

loop_
_atom_type_symbol
_atom_type_description
_atom_type_scat_dispersion_real
_atom_type_scat_dispersion_imag
_atom_type_scat_source
C C 0.0181 0.0091 'International Tables Vol C Tables 4.2.6.8 and 6.1.1.4'
H H 0.0000 0.0000 'International Tables Vol C Tables 4.2.6.8 and 6.1.1.4'
O O 0.0492 0.0322 'International Tables Vol C Tables 4.2.6.8 and 6.1.1.4'

loop_
_geom_angle_atom_site_label_1
_geom_angle_atom_site_label_2
_geom_angle_atom_site_label_3
_geom_angle
C8 O1 C1 107.68(15)
O1 C1 C17 108.85(18)
O1 C1 C2 106.68(16)
C17 C1 C2 117.43(19)
O1 C1 C10 102.95(16)
C17 C1 C10 104.41(17)
C2 C1 C10 115.49(19)
C3 C2 C1 103.12(18)
C3 C2 H2A 111.1
C1 C2 H2A 111.1
C3 C2 H2B 111.1
C1 C2 H2B 111.1
H2A C2 H2B 109.1
C8 C3 C4 119.8(2)
C8 C3 C2 108.70(19)
C4 C3 C2 131.5(2)
C3 C4 C5 120.0(2)
C3 C4 H4 120.0
C5 C4 H4 120.0
C6 C5 C4 118.29(19)
C6 C5 C9 120.9(2)
C4 C5 C9 120.8(2)
C7 C6 C5 122.4(2)
C7 C6 H6 118.8
C5 C6 H6 118.8
C8 C7 C6 117.1(2)
C8 C7 H7 121.4
C6 C7 H7 121.4
O1 C8 C3 113.40(18)
O1 C8 C7 124.09(19)
C3 C8 C7 122.39(19)
C5 C9 H9A 109.5
C5 C9 H9B 109.5
H9A C9 H9B 109.5
C5 C9 H9C 109.5
H9A C9 H9C 109.5
H9B C9 H9C 109.5
O2 C10 C11 128.8(2)
O2 C10 C1 123.7(2)
C11 C10 C1 107.39(18)
C16 C11 C12 121.4(2)
C16 C11 C10 109.56(19)
C12 C11 C10 129.0(2)
C13 C12 C11 118.4(3)
C13 C12 H12 120.8
C11 C12 H12 120.8
C12 C13 C14 119.8(2)
C12 C13 H13 120.1
C14 C13 H13 120.1
C15 C14 C13 122.1(2)
C15 C14 H14 119.0
C13 C14 H14 119.0
C14 C15 C16 118.2(3)
C14 C15 H15 120.9
C16 C15 H15 120.9
C11 C16 C15 120.0(2)
C11 C16 C17 111.20(19)
C15 C16 C17 128.8(2)
C16 C17 C1 104.63(18)
C16 C17 H17A 110.8
C1 C17 H17A 110.8
C16 C17 H17B 110.8
C1 C17 H17B 110.8
H17A C17 H17B 108.9

loop_
_geom_bond_atom_site_label_1
_geom_bond_atom_site_label_2
_geom_bond_distance
O1 C8 1.380(2)
O1 C1 1.472(3)
O2 C10 1.217(3)
C1 C17 1.527(3)
C1 C2 1.539(3)
C1 C10 1.543(3)
C2 C3 1.503(3)
C2 H2A 0.99
C2 H2B 0.99
C3 C8 1.380(3)
C3 C4 1.384(3)
C4 C5 1.403(3)
C4 H4 0.95
C5 C6 1.397(3)
C5 C9 1.505(3)
C6 C7 1.391(3)
C6 H6 0.95
C7 C8 1.383(3)
C7 H7 0.95
C9 H9A 0.98
C9 H9B 0.98
C9 H9C 0.98
C10 C11 1.464(3)
C11 C16 1.389(3)
C11 C12 1.397(3)
C12 C13 1.382(4)
C12 H12 0.95
C13 C14 1.391(5)
C13 H13 0.95
C14 C15 1.384(4)
C14 H14 0.95
C15 C16 1.390(3)
C15 H15 0.95
C16 C17 1.510(3)
C17 H17A 0.99
C17 H17B 0.99

loop_
_geom_torsion_atom_site_label_1
_geom_torsion_atom_site_label_2
_geom_torsion_atom_site_label_3
_geom_torsion_atom_site_label_4
_geom_torsion
C8 O1 C1 C17 134.23(17)
C8 O1 C1 C2 6.6(2)
C8 O1 C1 C10 -115.39(17)
O1 C1 C2 C3 -5.6(2)
C17 C1 C2 C3 -127.9(2)
C10 C1 C2 C3 108.1(2)
C1 C2 C3 C8 2.7(3)
C1 C2 C3 C4 179.7(2)
C8 C3 C4 C5 -0.5(3)
C2 C3 C4 C5 -177.3(2)
C3 C4 C5 C6 0.2(3)
C3 C4 C5 C9 -179.1(2)
C4 C5 C6 C7 0.6(3)
C9 C5 C6 C7 179.9(2)
C5 C6 C7 C8 -1.0(3)
C1 O1 C8 C3 -5.2(2)
C1 O1 C8 C7 178.7(2)
C4 C3 C8 O1 -176.01(18)
C2 C3 C8 O1 1.4(3)
C4 C3 C8 C7 0.2(3)
C2 C3 C8 C7 177.6(2)
C6 C7 C8 O1 176.33(19)
C6 C7 C8 C3 0.6(3)
O1 C1 C10 O2 78.6(3)
C17 C1 C10 O2 -167.7(2)
C2 C1 C10 O2 -37.2(3)
O1 C1 C10 C11 -98.19(18)
C17 C1 C10 C11 15.5(2)
C2 C1 C10 C11 145.96(19)
O2 C10 C11 C16 175.0(2)
C1 C10 C11 C16 -8.4(2)
O2 C10 C11 C12 -5.7(4)
C1 C10 C11 C12 171.0(2)
C16 C11 C12 C13 1.8(3)
C10 C11 C12 C13 -177.5(2)
C11 C12 C13 C14 -1.2(4)
C12 C13 C14 C15 -0.5(4)
C13 C14 C15 C16 1.6(3)
C12 C11 C16 C15 -0.7(3)
C10 C11 C16 C15 178.76(19)
C12 C11 C16 C17 178.1(2)
C10 C11 C16 C17 -2.4(2)
C14 C15 C16 C11 -1.0(3)
C14 C15 C16 C17 -179.6(2)
C11 C16 C17 C1 12.2(2)
C15 C16 C17 C1 -169.1(2)
O1 C1 C17 C16 93.1(2)
C2 C1 C17 C16 -145.6(2)
C10 C1 C17 C16 -16.3(2)
